data_7200266
loop_
_publ_author_name
'Ma, Lu-Fang'
'Wang, Li-Ya'
'Wang, Yao-Yu'
'Du, Miao'
'Wang, Jian-Ge'

_publ_section_title
;
 Synthesis, structures and properties of Mn(II) coordination frameworks
 based on R-isophthalate (R = --CH3 or --C(CH3)3) and various
 dipyridyl-type co-ligands
;
_journal_issue 1
_journal_name_full CrystEngComm
_journal_page_first 109
_journal_paper_doi 10.1039/b811725j
_journal_volume 11
_journal_year 2009
_chemical_formula_sum 'C21 H18 Mn N2 O4'
_chemical_formula_weight 417.31
_chemical_name_systematic
;
?
;
_space_group_IT_number 2
_symmetry_cell_setting triclinic
_symmetry_space_group_name_Hall '-P 1'
_symmetry_space_group_name_H-M 'P -1'
_atom_sites_solution_hydrogens geom
_atom_sites_solution_primary direct
_atom_sites_solution_secondary difmap
_audit_creation_method SHELXL-97
_cell_angle_alpha 78.351(12)
_cell_angle_beta 82.391(13)
_cell_angle_gamma 67.257(12)
_cell_formula_units_Z 2
_cell_length_a 9.934(11)
_cell_length_b 10.242(11)
_cell_length_c 11.064(12)
_cell_measurement_reflns_used 2202
_cell_measurement_temperature 291(2)
_cell_measurement_theta_max 0.00
_cell_measurement_theta_min 0.00
_cell_volume 1014.9(19)
_computing_cell_refinement 'Bruker SMART'
_computing_data_collection 'Bruker SMART'
_computing_data_reduction 'Bruker SAINT'
_computing_molecular_graphics 'Bruker SHELXTL'
_computing_publication_material 'Bruker SHELXTL'
_computing_structure_refinement 'SHELXL-97 (Sheldrick, 1997)'
_computing_structure_solution 'SHELXS-97 (Sheldrick, 1990)'
_diffrn_ambient_temperature 291(2)
_diffrn_measured_fraction_theta_full 0.972
_diffrn_measured_fraction_theta_max 0.972
_diffrn_measurement_device_type 'CCD area detector'
_diffrn_measurement_method 'phi and omega scans'
_diffrn_radiation_monochromator graphite
_diffrn_radiation_source 'fine-focus sealed tube'
_diffrn_radiation_type MoK\a
_diffrn_radiation_wavelength 0.71073
_diffrn_reflns_av_R_equivalents 0.0196
_diffrn_reflns_av_sigmaI/netI 0.0354
_diffrn_reflns_limit_h_max 12
_diffrn_reflns_limit_h_min -11
_diffrn_reflns_limit_k_max 12
_diffrn_reflns_limit_k_min -11
_diffrn_reflns_limit_l_max 13
_diffrn_reflns_limit_l_min -13
_diffrn_reflns_number 6765
_diffrn_reflns_theta_full 25.50
_diffrn_reflns_theta_max 25.50
_diffrn_reflns_theta_min 2.48
_exptl_absorpt_coefficient_mu 0.678
_exptl_absorpt_correction_T_max 0.9415
_exptl_absorpt_correction_T_min 0.8407
_exptl_absorpt_correction_type multi-scan
_exptl_absorpt_process_details SADABS
_exptl_crystal_colour yellow
_exptl_crystal_density_diffrn 1.366
_exptl_crystal_density_method 'not measured'
_exptl_crystal_description block
_exptl_crystal_F_000 430
_exptl_crystal_size_max 0.26
_exptl_crystal_size_mid 0.14
_exptl_crystal_size_min 0.09
_refine_diff_density_max 0.665
_refine_diff_density_min -0.241
_refine_diff_density_rms 0.060
_refine_ls_extinction_method none
_refine_ls_goodness_of_fit_ref 1.063
_refine_ls_hydrogen_treatment constr
_refine_ls_matrix_type full
_refine_ls_number_parameters 254
_refine_ls_number_reflns 3680
_refine_ls_number_restraints 0
_refine_ls_restrained_S_all 1.063
_refine_ls_R_factor_all 0.0532
_refine_ls_R_factor_gt 0.0404
_refine_ls_shift/su_max 0.000
_refine_ls_shift/su_mean 0.000
_refine_ls_structure_factor_coef Fsqd
_refine_ls_weighting_details 'calc w=1/[\s^2^(Fo^2^)+(0.0656P)^2^+0.4324P] where P=(Fo^2^+2Fc^2^)/3'
_refine_ls_weighting_scheme calc
_refine_ls_wR_factor_gt 0.1121
_refine_ls_wR_factor_ref 0.1221
_reflns_number_gt 2986
_reflns_number_total 3680
_reflns_threshold_expression >2sigma(I)
_cod_data_source_file b811725j.txt
_cod_data_source_block e
_cod_depositor_comments
;
The following automatic conversions were performed:
'_symmetry_cell_setting' value 'Triclinic' changed to 'triclinic'
according to '/home/saulius/struct/CIF-dictionaries/cif_core.dic'
dictionary named 'cif_core.dic' version 2.4.1 from
2010-06-29.

'_exptl_absorpt_correction_type' value 'MULTI-SCAN' changed
to 'multi-scan' according to
'/home/saulius/struct/CIF-dictionaries/cif_core.dic' dictionary named
'cif_core.dic' version 2.4.1 from
2010-06-29.

'_refine_ls_hydrogen_treatment' value 'CONSTR' changed to
'constr' according to '/home/saulius/struct/CIF-dictionaries/cif_core.dic'
dictionary named 'cif_core.dic' version 2.4.1 from 2010-06-29.

Automatic conversion script
Id: cif_fix_enum 1527 2010-12-29 10:47:43Z saulius 
;
_cod_original_sg_symbol_H-M P-1
_cod_database_code 7200266

loop_
_symmetry_equiv_pos_as_xyz
'x, y, z'
'-x, -y, -z'

loop_
_atom_site_label
_atom_site_type_symbol
_atom_site_fract_x
_atom_site_fract_y
_atom_site_fract_z
_atom_site_U_iso_or_equiv
_atom_site_adp_type
_atom_site_occupancy
_atom_site_symmetry_multiplicity
_atom_site_calc_flag
_atom_site_refinement_flags
_atom_site_disorder_assembly
_atom_site_disorder_group
Mn1 Mn 0.46213(5) 0.86228(4) 0.38081(4) 0.02949(16) Uani 1 1 d . . .
O1 O 0.3523(3) 0.8054(2) 0.23458(19) 0.0453(5) Uani 1 1 d . . .
O2 O 0.5005(2) 0.6377(2) 0.36678(18) 0.0379(5) Uani 1 1 d . . .
O3 O 0.3929(2) 0.1818(2) 0.48130(17) 0.0413(5) Uani 1 1 d . . .
O4 O 0.3720(2) 0.0875(2) 0.32350(18) 0.0380(5) Uani 1 1 d . . .
N1 N 0.2739(3) 0.8595(3) 0.5243(2) 0.0406(6) Uani 1 1 d . . .
N2 N -0.3515(3) 0.8617(3) 1.2320(2) 0.0383(6) Uani 1 1 d . . .
C1 C 0.3799(3) 0.5606(3) 0.2399(3) 0.0329(6) Uani 1 1 d . . .
C2 C 0.3917(3) 0.4345(3) 0.3216(3) 0.0333(6) Uani 1 1 d . . .
H2 H 0.4167 0.4229 0.4022 0.040 Uiso 1 1 calc R . .
C3 C 0.3659(3) 0.3253(3) 0.2820(2) 0.0313(6) Uani 1 1 d . . .
C4 C 0.3308(3) 0.3438(3) 0.1603(3) 0.0340(6) Uani 1 1 d . . .
H4 H 0.3160 0.2702 0.1335 0.041 Uiso 1 1 calc R . .
C5 C 0.3173(3) 0.4693(3) 0.0781(3) 0.0361(7) Uani 1 1 d . . .
C6 C 0.3408(3) 0.5786(3) 0.1198(3) 0.0371(7) Uani 1 1 d . . .
H6 H 0.3300 0.6643 0.0665 0.044 Uiso 1 1 calc R . .
C7 C 0.4127(3) 0.6757(3) 0.2826(3) 0.0338(6) Uani 1 1 d . . .
C8 C 0.3791(3) 0.1882(3) 0.3693(2) 0.0310(6) Uani 1 1 d . . .
C9 C 0.2788(4) 0.4853(4) -0.0532(3) 0.0545(9) Uani 1 1 d . . .
H9A H 0.3316 0.3969 -0.0840 0.082 Uiso 1 1 calc R . .
H9B H 0.3046 0.5609 -0.1041 0.082 Uiso 1 1 calc R . .
H9C H 0.1757 0.5084 -0.0547 0.082 Uiso 1 1 calc R . .
C10 C 0.1850(4) 0.9775(4) 0.5696(3) 0.0549(9) Uani 1 1 d . . .
H10 H 0.1976 1.0637 0.5387 0.066 Uiso 1 1 calc R . .
C11 C 0.0745(4) 0.9768(4) 0.6609(3) 0.0614(10) Uani 1 1 d . . .
H11 H 0.0151 1.0614 0.6895 0.074 Uiso 1 1 calc R . .
C12 C 0.0527(3) 0.8501(4) 0.7093(3) 0.0440(8) Uani 1 1 d . . .
C13 C 0.1447(4) 0.7288(4) 0.6626(3) 0.0516(9) Uani 1 1 d . . .
H13 H 0.1345 0.6412 0.6923 0.062 Uiso 1 1 calc R . .
C14 C 0.2519(4) 0.7373(4) 0.5718(3) 0.0477(8) Uani 1 1 d . . .
H14 H 0.3121 0.6539 0.5418 0.057 Uiso 1 1 calc R . .
C15 C -0.0616(4) 0.8445(5) 0.8130(3) 0.0569(10) Uani 1 1 d . . .
H15A H -0.1552 0.9175 0.7891 0.068 Uiso 1 1 calc R . .
H15B H -0.0709 0.7518 0.8251 0.068 Uiso 1 1 calc R . .
C16 C -0.0261(4) 0.8674(5) 0.9321(3) 0.0637(11) Uani 1 1 d . . .
H16A H -0.0159 0.9597 0.9192 0.076 Uiso 1 1 calc R . .
H16B H 0.0674 0.7941 0.9557 0.076 Uiso 1 1 calc R . .
C17 C -0.3810(4) 0.9598(4) 1.1292(3) 0.0544(9) Uani 1 1 d . . .
H17 H -0.4750 1.0291 1.1227 0.065 Uiso 1 1 calc R . .
C18 C -0.2791(4) 0.9633(4) 1.0323(3) 0.0572(10) Uani 1 1 d . . .
H18 H -0.3054 1.0339 0.9629 0.069 Uiso 1 1 calc R . .
C19 C -0.1391(4) 0.8633(4) 1.0375(3) 0.0455(8) Uani 1 1 d . . .
C20 C -0.1081(4) 0.7609(4) 1.1434(3) 0.0551(9) Uani 1 1 d . . .
H20 H -0.0151 0.6902 1.1518 0.066 Uiso 1 1 calc R . .
C21 C -0.2163(4) 0.7644(4) 1.2367(3) 0.0487(8) Uani 1 1 d . . .
H21 H -0.1928 0.6945 1.3069 0.058 Uiso 1 1 calc R . .

loop_
_atom_site_aniso_label
_atom_site_aniso_U_11
_atom_site_aniso_U_22
_atom_site_aniso_U_33
_atom_site_aniso_U_23
_atom_site_aniso_U_13
_atom_site_aniso_U_12
Mn1 0.0445(3) 0.0259(2) 0.0233(2) -0.00614(16) 0.00729(17) -0.02057(19)
O1 0.0689(15) 0.0257(11) 0.0447(12) -0.0012(9) -0.0081(11) -0.0219(10)
O2 0.0578(13) 0.0307(11) 0.0332(11) -0.0062(9) -0.0012(10) -0.0250(10)
O3 0.0665(14) 0.0383(12) 0.0274(10) -0.0001(9) -0.0041(10) -0.0308(11)
O4 0.0586(13) 0.0260(10) 0.0354(11) -0.0056(8) 0.0007(9) -0.0231(10)
N1 0.0501(15) 0.0430(15) 0.0306(13) -0.0083(11) 0.0130(11) -0.0230(12)
N2 0.0495(15) 0.0399(14) 0.0283(13) -0.0050(11) 0.0093(11) -0.0237(12)
C1 0.0442(16) 0.0272(14) 0.0311(15) -0.0073(12) 0.0021(12) -0.0175(13)
C2 0.0492(17) 0.0288(15) 0.0271(14) -0.0039(12) -0.0013(12) -0.0208(13)
C3 0.0442(16) 0.0254(14) 0.0284(14) -0.0044(11) 0.0026(12) -0.0190(12)
C4 0.0475(17) 0.0295(15) 0.0326(15) -0.0061(12) -0.0019(13) -0.0224(13)
C5 0.0471(17) 0.0361(16) 0.0285(15) -0.0037(12) -0.0036(13) -0.0196(14)
C6 0.0531(19) 0.0291(15) 0.0306(15) 0.0018(12) -0.0027(13) -0.0202(14)
C7 0.0496(17) 0.0299(15) 0.0283(14) -0.0074(12) 0.0084(13) -0.0236(13)
C8 0.0384(16) 0.0267(14) 0.0304(15) -0.0043(11) 0.0025(12) -0.0165(12)
C9 0.084(3) 0.056(2) 0.0343(17) 0.0005(15) -0.0152(17) -0.038(2)
C10 0.070(2) 0.049(2) 0.050(2) -0.0164(16) 0.0253(18) -0.0315(18)
C11 0.066(2) 0.061(2) 0.055(2) -0.0274(19) 0.0263(19) -0.0214(19)
C12 0.0440(18) 0.065(2) 0.0280(15) -0.0047(15) 0.0044(13) -0.0287(17)
C13 0.062(2) 0.055(2) 0.0394(18) -0.0011(16) 0.0110(16) -0.0315(18)
C14 0.057(2) 0.0425(19) 0.0421(18) -0.0069(15) 0.0163(15) -0.0229(16)
C15 0.0437(19) 0.097(3) 0.0382(18) -0.0163(19) 0.0121(15) -0.037(2)
C16 0.058(2) 0.108(3) 0.0406(19) -0.026(2) 0.0197(17) -0.048(2)
C17 0.054(2) 0.051(2) 0.0399(18) 0.0016(15) 0.0145(16) -0.0097(17)
C18 0.068(2) 0.057(2) 0.0348(18) 0.0041(16) 0.0156(16) -0.0210(19)
C19 0.0460(19) 0.069(2) 0.0322(16) -0.0167(15) 0.0131(14) -0.0332(17)
C20 0.0440(19) 0.074(3) 0.0398(18) -0.0106(17) 0.0068(15) -0.0164(18)
C21 0.053(2) 0.053(2) 0.0344(17) -0.0020(15) 0.0052(15) -0.0187(17)

loop_
_atom_type_symbol
_atom_type_description
_atom_type_scat_dispersion_real
_atom_type_scat_dispersion_imag
_atom_type_scat_source
C C 0.0033 0.0016 'International Tables Vol C Tables 4.2.6.8 and 6.1.1.4'
H H 0.0000 0.0000 'International Tables Vol C Tables 4.2.6.8 and 6.1.1.4'
N N 0.0061 0.0033 'International Tables Vol C Tables 4.2.6.8 and 6.1.1.4'
O O 0.0106 0.0060 'International Tables Vol C Tables 4.2.6.8 and 6.1.1.4'
Mn Mn 0.3368 0.7283 'International Tables Vol C Tables 4.2.6.8 and 6.1.1.4'

loop_
_geom_angle_atom_site_label_1
_geom_angle_atom_site_label_2
_geom_angle_atom_site_label_3
_geom_angle
_geom_angle_site_symmetry_1
_geom_angle_site_symmetry_3
_geom_angle_publ_flag
O3 Mn1 O4 108.22(8) 2_666 1_565 ?
O3 Mn1 O2 97.95(8) 2_666 . ?
O4 Mn1 O2 153.58(9) 1_565 . ?
O3 Mn1 N1 92.08(13) 2_666 . ?
O4 Mn1 N1 94.07(9) 1_565 . ?
O2 Mn1 N1 88.35(9) . . ?
O3 Mn1 N2 89.56(12) 2_666 1_654 ?
O4 Mn1 N2 86.48(9) 1_565 1_654 ?
O2 Mn1 N2 90.32(8) . 1_654 ?
N1 Mn1 N2 178.01(9) . 1_654 ?
O3 Mn1 O1 155.42(9) 2_666 . ?
O4 Mn1 O1 95.89(9) 1_565 . ?
O2 Mn1 O1 57.74(7) . . ?
N1 Mn1 O1 90.91(12) . . ?
N2 Mn1 O1 87.14(12) 1_654 . ?
O3 Mn1 C7 126.84(10) 2_666 . ?
O4 Mn1 C7 124.79(11) 1_565 . ?
O2 Mn1 C7 28.89(9) . . ?
N1 Mn1 C7 88.15(11) . . ?
N2 Mn1 C7 89.97(10) 1_654 . ?
O1 Mn1 C7 28.92(8) . . ?
C7 O1 Mn1 87.09(18) . . ?
C7 O2 Mn1 92.91(16) . . ?
C8 O3 Mn1 146.5(2) . 2_666 ?
C8 O4 Mn1 130.42(19) . 1_545 ?
C10 N1 C14 116.5(3) . . ?
C10 N1 Mn1 122.0(2) . . ?
C14 N1 Mn1 121.4(2) . . ?
C21 N2 C17 116.2(3) . . ?
C21 N2 Mn1 124.6(2) . 1_456 ?
C17 N2 Mn1 119.0(2) . 1_456 ?
C6 C1 C2 120.0(3) . . ?
C6 C1 C7 120.7(2) . . ?
C2 C1 C7 119.3(3) . . ?
C1 C2 C3 119.8(3) . . ?
C1 C2 H2 120.1 . . ?
C3 C2 H2 120.1 . . ?
C4 C3 C2 119.2(2) . . ?
C4 C3 C8 120.5(2) . . ?
C2 C3 C8 120.2(3) . . ?
C5 C4 C3 121.7(3) . . ?
C5 C4 H4 119.2 . . ?
C3 C4 H4 119.2 . . ?
C4 C5 C6 118.4(3) . . ?
C4 C5 C9 120.1(3) . . ?
C6 C5 C9 121.5(3) . . ?
C1 C6 C5 120.8(3) . . ?
C1 C6 H6 119.6 . . ?
C5 C6 H6 119.6 . . ?
O2 C7 O1 122.0(3) . . ?
O2 C7 C1 118.0(3) . . ?
O1 C7 C1 120.0(3) . . ?
O2 C7 Mn1 58.20(14) . . ?
O1 C7 Mn1 63.99(17) . . ?
C1 C7 Mn1 173.69(19) . . ?
O3 C8 O4 124.4(3) . . ?
O3 C8 C3 118.7(2) . . ?
O4 C8 C3 116.8(2) . . ?
C5 C9 H9A 109.5 . . ?
C5 C9 H9B 109.5 . . ?
H9A C9 H9B 109.5 . . ?
C5 C9 H9C 109.5 . . ?
H9A C9 H9C 109.5 . . ?
H9B C9 H9C 109.5 . . ?
N1 C10 C11 122.9(3) . . ?
N1 C10 H10 118.5 . . ?
C11 C10 H10 118.5 . . ?
C12 C11 C10 120.1(3) . . ?
C12 C11 H11 120.0 . . ?
C10 C11 H11 120.0 . . ?
C13 C12 C11 116.8(3) . . ?
C13 C12 C15 121.8(3) . . ?
C11 C12 C15 121.3(3) . . ?
C12 C13 C14 120.0(3) . . ?
C12 C13 H13 120.0 . . ?
C14 C13 H13 120.0 . . ?
N1 C14 C13 123.6(3) . . ?
N1 C14 H14 118.2 . . ?
C13 C14 H14 118.2 . . ?
C16 C15 C12 112.9(3) . . ?
C16 C15 H15A 109.0 . . ?
C12 C15 H15A 109.0 . . ?
C16 C15 H15B 109.0 . . ?
C12 C15 H15B 109.0 . . ?
H15A C15 H15B 107.8 . . ?
C15 C16 C19 114.2(3) . . ?
C15 C16 H16A 108.7 . . ?
C19 C16 H16A 108.7 . . ?
C15 C16 H16B 108.7 . . ?
C19 C16 H16B 108.7 . . ?
H16A C16 H16B 107.6 . . ?
N2 C17 C18 123.3(3) . . ?
N2 C17 H17 118.4 . . ?
C18 C17 H17 118.4 . . ?
C19 C18 C17 120.5(3) . . ?
C19 C18 H18 119.7 . . ?
C17 C18 H18 119.7 . . ?
C18 C19 C20 116.5(3) . . ?
C18 C19 C16 120.8(3) . . ?
C20 C19 C16 122.7(3) . . ?
C21 C20 C19 119.6(3) . . ?
C21 C20 H20 120.2 . . ?
C19 C20 H20 120.2 . . ?
N2 C21 C20 123.9(3) . . ?
N2 C21 H21 118.1 . . ?
C20 C21 H21 118.1 . . ?

loop_
_geom_bond_atom_site_label_1
_geom_bond_atom_site_label_2
_geom_bond_distance
_geom_bond_site_symmetry_2
_geom_bond_publ_flag
Mn1 O3 2.099(3) 2_666 ?
Mn1 O4 2.119(3) 1_565 ?
Mn1 O2 2.216(3) . ?
Mn1 N1 2.292(3) . ?
Mn1 N2 2.308(3) 1_654 ?
Mn1 O1 2.343(3) . ?
Mn1 C7 2.604(3) . ?
O1 C7 1.260(4) . ?
O2 C7 1.260(4) . ?
O3 C8 1.250(3) . ?
O3 Mn1 2.099(3) 2_666 ?
O4 C8 1.266(3) . ?
O4 Mn1 2.118(3) 1_545 ?
N1 C10 1.339(4) . ?
N1 C14 1.344(4) . ?
N2 C21 1.328(4) . ?
N2 C17 1.337(4) . ?
N2 Mn1 2.308(3) 1_456 ?
C1 C6 1.390(4) . ?
C1 C2 1.392(4) . ?
C1 C7 1.511(4) . ?
C2 C3 1.400(4) . ?
C2 H2 0.9300 . ?
C3 C4 1.393(4) . ?
C3 C8 1.505(4) . ?
C4 C5 1.386(4) . ?
C4 H4 0.9300 . ?
C5 C6 1.400(4) . ?
C5 C9 1.512(4) . ?
C6 H6 0.9300 . ?
C9 H9A 0.9600 . ?
C9 H9B 0.9600 . ?
C9 H9C 0.9600 . ?
C10 C11 1.391(5) . ?
C10 H10 0.9300 . ?
C11 C12 1.386(5) . ?
C11 H11 0.9300 . ?
C12 C13 1.379(5) . ?
C12 C15 1.512(4) . ?
C13 C14 1.380(4) . ?
C13 H13 0.9300 . ?
C14 H14 0.9300 . ?
C15 C16 1.493(5) . ?
C15 H15A 0.9700 . ?
C15 H15B 0.9700 . ?
C16 C19 1.514(4) . ?
C16 H16A 0.9700 . ?
C16 H16B 0.9700 . ?
C17 C18 1.379(5) . ?
C17 H17 0.9300 . ?
C18 C19 1.372(5) . ?
C18 H18 0.9300 . ?
C19 C20 1.385(5) . ?
C20 C21 1.383(5) . ?
C20 H20 0.9300 . ?
C21 H21 0.9300 . ?

loop_
_geom_torsion_atom_site_label_1
_geom_torsion_atom_site_label_2
_geom_torsion_atom_site_label_3
_geom_torsion_atom_site_label_4
_geom_torsion
_geom_torsion_site_symmetry_1
_geom_torsion_site_symmetry_2
_geom_torsion_site_symmetry_3
_geom_torsion_site_symmetry_4
_geom_torsion_publ_flag
O3 Mn1 O1 C7 12.5(3) 2_666 . . . ?
O4 Mn1 O1 C7 -178.70(17) 1_565 . . . ?
O2 Mn1 O1 C7 2.95(16) . . . . ?
N1 Mn1 O1 C7 -84.52(18) . . . . ?
N2 Mn1 O1 C7 95.14(18) 1_654 . . . ?
O3 Mn1 O2 C7 -178.97(17) 2_666 . . . ?
O4 Mn1 O2 C7 -6.7(3) 1_565 . . . ?
N1 Mn1 O2 C7 89.16(19) . . . . ?
N2 Mn1 O2 C7 -89.37(19) 1_654 . . . ?
O1 Mn1 O2 C7 -2.96(16) . . . . ?
O3 Mn1 N1 C10 88.3(3) 2_666 . . . ?
O4 Mn1 N1 C10 -20.2(3) 1_565 . . . ?
O2 Mn1 N1 C10 -173.8(3) . . . . ?
N2 Mn1 N1 C10 -126(3) 1_654 . . . ?
O1 Mn1 N1 C10 -116.1(3) . . . . ?
C7 Mn1 N1 C10 -144.9(3) . . . . ?
O3 Mn1 N1 C14 -88.4(3) 2_666 . . . ?
O4 Mn1 N1 C14 163.2(3) 1_565 . . . ?
O2 Mn1 N1 C14 9.5(3) . . . . ?
N2 Mn1 N1 C14 57(3) 1_654 . . . ?
O1 Mn1 N1 C14 67.2(3) . . . . ?
C7 Mn1 N1 C14 38.4(3) . . . . ?
C6 C1 C2 C3 0.8(4) . . . . ?
C7 C1 C2 C3 -178.1(3) . . . . ?
C1 C2 C3 C4 1.0(4) . . . . ?
C1 C2 C3 C8 179.7(3) . . . . ?
C2 C3 C4 C5 -1.6(4) . . . . ?
C8 C3 C4 C5 179.7(3) . . . . ?
C3 C4 C5 C6 0.4(5) . . . . ?
C3 C4 C5 C9 -179.9(3) . . . . ?
C2 C1 C6 C5 -2.0(5) . . . . ?
C7 C1 C6 C5 176.9(3) . . . . ?
C4 C5 C6 C1 1.4(5) . . . . ?
C9 C5 C6 C1 -178.3(3) . . . . ?
Mn1 O2 C7 O1 5.5(3) . . . . ?
Mn1 O2 C7 C1 -174.2(2) . . . . ?
Mn1 O1 C7 O2 -5.2(3) . . . . ?
Mn1 O1 C7 C1 174.5(2) . . . . ?
C6 C1 C7 O2 -151.7(3) . . . . ?
C2 C1 C7 O2 27.2(4) . . . . ?
C6 C1 C7 O1 28.6(4) . . . . ?
C2 C1 C7 O1 -152.5(3) . . . . ?
C6 C1 C7 Mn1 156.7(18) . . . . ?
C2 C1 C7 Mn1 -24(2) . . . . ?
O3 Mn1 C7 O2 1.3(2) 2_666 . . . ?
O4 Mn1 C7 O2 176.40(15) 1_565 . . . ?
N1 Mn1 C7 O2 -89.94(19) . . . . ?
N2 Mn1 C7 O2 90.70(18) 1_654 . . . ?
O1 Mn1 C7 O2 174.8(3) . . . . ?
O3 Mn1 C7 O1 -173.55(15) 2_666 . . . ?
O4 Mn1 C7 O1 1.6(2) 1_565 . . . ?
O2 Mn1 C7 O1 -174.8(3) . . . . ?
N1 Mn1 C7 O1 95.24(19) . . . . ?
N2 Mn1 C7 O1 -84.12(19) 1_654 . . . ?
O3 Mn1 C7 C1 56(2) 2_666 . . . ?
O4 Mn1 C7 C1 -129(2) 1_565 . . . ?
O2 Mn1 C7 C1 54.5(19) . . . . ?
N1 Mn1 C7 C1 -35(2) . . . . ?
N2 Mn1 C7 C1 145(2) 1_654 . . . ?
O1 Mn1 C7 C1 -131(2) . . . . ?
Mn1 O3 C8 O4 94.7(4) 2_666 . . . ?
Mn1 O3 C8 C3 -86.9(4) 2_666 . . . ?
Mn1 O4 C8 O3 -28.6(4) 1_545 . . . ?
Mn1 O4 C8 C3 152.9(2) 1_545 . . . ?
C4 C3 C8 O3 -171.4(3) . . . . ?
C2 C3 C8 O3 9.9(4) . . . . ?
C4 C3 C8 O4 7.2(4) . . . . ?
C2 C3 C8 O4 -171.6(3) . . . . ?
C14 N1 C10 C11 -0.1(5) . . . . ?
Mn1 N1 C10 C11 -176.9(3) . . . . ?
N1 C10 C11 C12 0.2(6) . . . . ?
C10 C11 C12 C13 0.0(5) . . . . ?
C10 C11 C12 C15 177.0(3) . . . . ?
C11 C12 C13 C14 -0.1(5) . . . . ?
C15 C12 C13 C14 -177.2(3) . . . . ?
C10 N1 C14 C13 -0.1(5) . . . . ?
Mn1 N1 C14 C13 176.7(3) . . . . ?
C12 C13 C14 N1 0.2(5) . . . . ?
C13 C12 C15 C16 109.3(4) . . . . ?
C11 C12 C15 C16 -67.5(5) . . . . ?
C12 C15 C16 C19 179.6(3) . . . . ?
C21 N2 C17 C18 -0.4(5) . . . . ?
Mn1 N2 C17 C18 -176.4(3) 1_456 . . . ?
N2 C17 C18 C19 0.0(6) . . . . ?
C17 C18 C19 C20 0.4(6) . . . . ?
C17 C18 C19 C16 -179.4(3) . . . . ?
C15 C16 C19 C18 -63.3(5) . . . . ?
C15 C16 C19 C20 116.9(4) . . . . ?
C18 C19 C20 C21 -0.4(5) . . . . ?
C16 C19 C20 C21 179.4(3) . . . . ?
C17 N2 C21 C20 0.4(5) . . . . ?
Mn1 N2 C21 C20 176.1(3) 1_456 . . . ?
C19 C20 C21 N2 0.0(6) . . . . ?
